data_9013617
loop_
_publ_author_name
'Nestola, F.'
'Redhammer, G. J.'
'Pamato, M. G.'
'Secco, L.'
'Dal Negro, A.'

_publ_section_title
;
 High-pressure phase transformation in LiFeGe2O6 pyroxene
 Note: P = 0.00 GPa
;
_journal_name_full 'American Mineralogist'
_journal_page_first 616
_journal_page_last 621
_journal_paper_doi 10.2138/am.2009.3052
_journal_volume 94
_journal_year 2009
_chemical_formula_structural LiFeGe2O6
_chemical_formula_sum 'Fe Ge2 Li O6'
_space_group_IT_number 14
_symmetry_space_group_name_Hall '-P 2ybc'
_symmetry_space_group_name_H-M 'P 1 21/c 1'
_cell_angle_alpha 90
_cell_angle_beta 108.83
_cell_angle_gamma 90
_cell_length_a 9.893
_cell_length_b 8.836
_cell_length_c 5.379
_cell_formula_units_Z 4
_cell_volume 445.038
_diffrn_ambient_pressure 0
_exptl_crystal_density_diffrn 4.537
_cod_original_formula_sum 'Li Fe Ge2 O6'
_cod_database_code 9013617

loop_
_symmetry_equiv_pos_as_xyz
x,y,z
x,1/2-y,1/2+z
-x,1/2+y,1/2-z
-x,-y,-z

loop_
_atom_site_label
_atom_site_fract_x
_atom_site_fract_y
_atom_site_fract_z
_atom_site_U_iso_or_equiv
LiM2 0.25800 0.02000 0.22000 0.01800
FeM1 0.25100 0.65000 0.21530 0.01600
GeA 0.04530 0.34200 0.27970 0.01600
O1A 0.86120 0.33230 0.17400 0.01600
O2A 0.10820 0.51780 0.28500 0.02200
O3A 0.11870 0.28950 0.61700 0.01900
GeB 0.55170 0.83940 0.23110 0.01500
O1B 0.36110 0.82850 0.10000 0.01600
O2B 0.63110 1.0039 0.38500 0.02300
O3B 0.61310 0.69240 0.46200 0.02300
